data_4037216
loop_
_publ_author_name
'Pigulski, Bart\/lomiej'
'Arendt, Agata'
'Tomilin, Denis N.'
'Sobenina, Lyubov N.'
'Trofimov, Boris A.'
'Szafert, S\/lawomir'

_publ_section_title
;
 Transition-Metal Free Mechanochemical Approach to Polyyne Substituted
 Pyrroles.
;
_journal_issue 19
_journal_name_full 'The Journal of organic chemistry'
_journal_page_first 9188
_journal_page_last 9198
_journal_paper_doi 10.1021/acs.joc.6b01732
_journal_volume 81
_journal_year 2016
_chemical_formula_moiety 'C30 H25 N O2'
_chemical_formula_sum 'C30 H25 N O2'
_chemical_formula_weight 431.51
_space_group_crystal_system triclinic
_space_group_IT_number 2
_space_group_name_Hall '-P 1'
_space_group_name_H-M_alt 'P -1'
_atom_sites_solution_hydrogens geom
_audit_creation_method SHELXL-2014/7
_cell_angle_alpha 92.89(3)
_cell_angle_beta 93.77(3)
_cell_angle_gamma 104.73(4)
_cell_formula_units_Z 2
_cell_length_a 7.668(3)
_cell_length_b 11.842(4)
_cell_length_c 13.298(5)
_cell_measurement_reflns_used 5130
_cell_measurement_temperature 150(2)
_cell_measurement_theta_max 36.2810
_cell_measurement_theta_min 3.2500
_cell_volume 1162.5(8)
_computing_structure_refinement 'SHELXL-2014/7 (Sheldrick, 2014)'
_diffrn_ambient_temperature 150(2)
_diffrn_detector_area_resol_mean 8.3359
_diffrn_measured_fraction_theta_full 0.997
_diffrn_measured_fraction_theta_max 0.681
_diffrn_measurement_device_type 'Xcalibur, Sapphire2, large Be window'
_diffrn_measurement_method '\w scans'
_diffrn_radiation_type MoK\a
_diffrn_radiation_wavelength 0.71073
_diffrn_reflns_av_R_equivalents 0.0452
_diffrn_reflns_av_unetI/netI 0.0597
_diffrn_reflns_Laue_measured_fraction_full 0.997
_diffrn_reflns_Laue_measured_fraction_max 0.681
_diffrn_reflns_limit_h_max 7
_diffrn_reflns_limit_h_min -12
_diffrn_reflns_limit_k_max 15
_diffrn_reflns_limit_k_min -18
_diffrn_reflns_limit_l_max 21
_diffrn_reflns_limit_l_min -18
_diffrn_reflns_number 13755
_diffrn_reflns_point_group_measured_fraction_full 0.997
_diffrn_reflns_point_group_measured_fraction_max 0.681
_diffrn_reflns_theta_full 26.000
_diffrn_reflns_theta_max 36.816
_diffrn_reflns_theta_min 2.869
_exptl_absorpt_coefficient_mu 0.077
_exptl_absorpt_correction_type none
_exptl_crystal_colour yellow
_exptl_crystal_density_diffrn 1.233
_exptl_crystal_description plates
_exptl_crystal_F_000 456
_exptl_crystal_size_max 0.440
_exptl_crystal_size_mid 0.400
_exptl_crystal_size_min 0.310
_refine_diff_density_max 0.476
_refine_diff_density_min -0.269
_refine_diff_density_rms 0.071
_refine_ls_extinction_method none
_refine_ls_goodness_of_fit_ref 1.026
_refine_ls_hydrogen_treatment constr
_refine_ls_matrix_type full
_refine_ls_number_parameters 367
_refine_ls_number_reflns 7938
_refine_ls_number_restraints 19
_refine_ls_restrained_S_all 1.042
_refine_ls_R_factor_all 0.1013
_refine_ls_R_factor_gt 0.0717
_refine_ls_shift/su_max 0.017
_refine_ls_shift/su_mean 0.000
_refine_ls_structure_factor_coef Fsqd
_refine_ls_weighting_details 'w=1/[\s^2^(Fo^2^)+(0.1112P)^2^+0.0390P] where P=(Fo^2^+2Fc^2^)/3'
_refine_ls_weighting_scheme calc
_refine_ls_wR_factor_gt 0.1797
_refine_ls_wR_factor_ref 0.2112
_reflns_Friedel_coverage 0.000
_reflns_number_gt 5320
_reflns_number_total 7938
_reflns_threshold_expression 'I > 2\s(I)'
_cod_data_source_file jo6b01732_si_001.cif
_cod_data_source_block 4-C6THI-Bn
_cod_database_code 4037216
_shelx_shelxl_version_number 2014/7
_shelx_space_group_comment
;
The symmetry employed for this shelxl refinement is uniquely defined
by the following loop, which should always be used as a source of
symmetry information in preference to the above space-group names.
They are only intended as comments.
;
_shelx_estimated_absorpt_t_min 0.967
_shelx_estimated_absorpt_t_max 0.977

loop_
_space_group_symop_operation_xyz
'x, y, z'
'-x, -y, -z'

loop_
_atom_site_label
_atom_site_type_symbol
_atom_site_fract_x
_atom_site_fract_y
_atom_site_fract_z
_atom_site_U_iso_or_equiv
_atom_site_adp_type
_atom_site_occupancy
_atom_site_site_symmetry_order
_atom_site_calc_flag
_atom_site_refinement_flags_posn
_atom_site_refinement_flags_adp
_atom_site_refinement_flags_occupancy
_atom_site_disorder_assembly
_atom_site_disorder_group
O1 O -0.54642(15) 0.15230(12) 0.60704(10) 0.0485(3) Uani 1 1 d . . . . .
O2 O -0.70802(15) 0.27196(14) 0.54861(10) 0.0540(4) Uani 1 1 d . . . . .
N1 N 1.08365(15) 0.73951(10) 0.11952(9) 0.0275(2) Uani 1 1 d . . . . .
C1 C 0.76418(19) 0.63990(12) 0.13005(11) 0.0311(3) Uani 1 1 d . . . . .
C2 C 0.62413(19) 0.61229(12) 0.17158(11) 0.0316(3) Uani 1 1 d . . . . .
C3 C 0.46876(19) 0.57678(13) 0.21732(11) 0.0324(3) Uani 1 1 d . . . . .
C4 C 0.3302(2) 0.54250(14) 0.25866(11) 0.0340(3) Uani 1 1 d . . . . .
C5 C 0.17812(19) 0.49852(14) 0.30570(11) 0.0344(3) Uani 1 1 d . . . . .
C6 C 0.0452(2) 0.45694(15) 0.34871(11) 0.0360(3) Uani 1 1 d . . . . .
C7 C -0.10942(18) 0.40283(14) 0.39992(11) 0.0336(3) Uani 1 1 d . . . . .
C8 C -0.2676(2) 0.43975(16) 0.38928(12) 0.0392(4) Uani 1 1 d . . . . .
H8 H -0.2739 0.5017 0.3476 0.047 Uiso 1 1 calc R U . . .
C9 C -0.4163(2) 0.38613(16) 0.43956(12) 0.0391(4) Uani 1 1 d . . . . .
H9 H -0.5242 0.4114 0.4324 0.047 Uiso 1 1 calc R U . . .
C10 C -0.40742(18) 0.29544(14) 0.50042(11) 0.0336(3) Uani 1 1 d . . . . .
C11 C -0.24978(19) 0.25781(15) 0.51092(11) 0.0347(3) Uani 1 1 d . . . . .
H11 H -0.2444 0.1955 0.5523 0.042 Uiso 1 1 calc R U . . .
C12 C -0.10072(19) 0.31118(15) 0.46110(11) 0.0354(3) Uani 1 1 d . . . . .
H12 H 0.0071 0.2857 0.4684 0.043 Uiso 1 1 calc R U . . .
C13 C -0.57040(19) 0.24087(16) 0.55341(11) 0.0372(4) Uani 1 1 d . . . . .
C14 C -0.7018(2) 0.0915(2) 0.65846(15) 0.0538(5) Uani 0.549(3) 1 d D . P A 1
H14A H -0.8113 0.0685 0.6106 0.065 Uiso 0.549(3) 1 calc R U P A 1
H14B H -0.7245 0.1431 0.7143 0.065 Uiso 0.549(3) 1 calc R U P A 1
C15 C -0.6575(5) -0.0179(3) 0.7002(3) 0.0562(10) Uani 0.549(3) 1 d D . P A 1
H15A H -0.6324 -0.0674 0.6445 0.084 Uiso 0.549(3) 1 calc R U P A 1
H15B H -0.7608 -0.0621 0.7338 0.084 Uiso 0.549(3) 1 calc R U P A 1
H15C H -0.5510 0.0061 0.7489 0.084 Uiso 0.549(3) 1 calc R U P A 1
C14A C -0.7018(2) 0.0915(2) 0.65846(15) 0.0538(5) Uani 0.235(3) 1 d D . P A 2
H14C H -0.7491 0.1495 0.6968 0.065 Uiso 0.235(3) 1 calc R U P A 2
H14D H -0.6632 0.0403 0.7071 0.065 Uiso 0.235(3) 1 calc R U P A 2
C15A C -0.8482(12) 0.0194(7) 0.5853(6) 0.0442(18) Uiso 0.235(3) 1 d D . P A 2
H15D H -0.8937 0.0707 0.5406 0.066 Uiso 0.235(3) 1 calc R U P A 2
H15E H -0.9471 -0.0244 0.6222 0.066 Uiso 0.235(3) 1 calc R U P A 2
H15F H -0.8000 -0.0354 0.5449 0.066 Uiso 0.235(3) 1 calc R U P A 2
C14B C -0.7018(2) 0.0915(2) 0.65846(15) 0.0538(5) Uani 0.216(3) 1 d D . P A 3
H14E H -0.6610 0.0688 0.7248 0.065 Uiso 0.216(3) 1 calc R U P A 3
H14F H -0.7826 0.1433 0.6698 0.065 Uiso 0.216(3) 1 calc R U P A 3
C15B C -0.7875(13) -0.0010(7) 0.6019(6) 0.0410(18) Uiso 0.216(3) 1 d D . P A 3
H15G H -0.8418 0.0227 0.5403 0.061 Uiso 0.216(3) 1 calc R U P A 3
H15H H -0.8828 -0.0488 0.6387 0.061 Uiso 0.216(3) 1 calc R U P A 3
H15I H -0.7026 -0.0466 0.5838 0.061 Uiso 0.216(3) 1 calc R U P A 3
C16 C 0.92081(18) 0.66661(12) 0.07752(11) 0.0289(3) Uani 1 1 d . . . . .
C17 C 0.9472(2) 0.62855(12) -0.01923(11) 0.0317(3) Uani 1 1 d . . . . .
H17 H 0.8589 0.5775 -0.0655 0.038 Uiso 1 1 calc R U . . .
C18 C 1.12852(19) 0.67930(12) -0.03643(10) 0.0285(3) Uani 1 1 d . . . . .
C19 C 1.2326(2) 0.66665(14) -0.12603(11) 0.0352(3) Uani 1 1 d . . . . .
H19A H 1.2031 0.7157 -0.1794 0.042 Uiso 1 1 calc R U . . .
H19B H 1.1984 0.5841 -0.1537 0.042 Uiso 1 1 calc R U . . .
C20 C 1.4352(2) 0.70456(18) -0.09433(14) 0.0471(4) Uani 1 1 d . . . . .
H20A H 1.4682 0.6455 -0.0521 0.057 Uiso 1 1 calc R U . . .
H20B H 1.5036 0.7088 -0.1552 0.057 Uiso 1 1 calc R U . . .
C21 C 1.4873(2) 0.82336(16) -0.03513(13) 0.0446(4) Uani 1 1 d . . . . .
H21A H 1.4496 0.8815 -0.0765 0.053 Uiso 1 1 calc R U . . .
H21B H 1.6205 0.8488 -0.0216 0.053 Uiso 1 1 calc R U . . .
C22 C 1.39958(19) 0.82034(13) 0.06558(12) 0.0329(3) Uani 1 1 d . . . . .
H22A H 1.4677 0.7863 0.1164 0.039 Uiso 1 1 calc R U . . .
H22B H 1.4024 0.9009 0.0910 0.039 Uiso 1 1 calc R U . . .
C23 C 1.20855(18) 0.74801(11) 0.04970(10) 0.0266(3) Uani 1 1 d . . . . .
C24 C 1.1147(2) 0.80166(12) 0.21890(10) 0.0313(3) Uani 0.533(16) 1 d D . P B 1
H24A H 1.2292 0.7922 0.2518 0.038 Uiso 0.533(16) 1 calc R U P B 1
H24B H 1.0159 0.7643 0.2602 0.038 Uiso 0.533(16) 1 calc R U P B 1
C25 C 1.1250(17) 0.9297(6) 0.2196(7) 0.0326(19) Uani 0.533(16) 1 d D . P B 1
C26 C 1.0043(8) 0.9657(5) 0.1559(6) 0.0333(10) Uani 0.533(16) 1 d D . P B 1
H26 H 0.9168 0.9102 0.1124 0.040 Uiso 0.533(16) 1 calc R U P B 1
C27 C 1.0118(10) 1.0849(5) 0.1558(6) 0.0418(12) Uani 0.533(16) 1 d D . P B 1
H27 H 0.9293 1.1104 0.1116 0.050 Uiso 0.533(16) 1 calc R U P B 1
C28 C 1.137(2) 1.1656(9) 0.2189(12) 0.040(2) Uani 0.533(16) 1 d D . P B 1
H28 H 1.1426 1.2466 0.2176 0.048 Uiso 0.533(16) 1 calc R U P B 1
C29 C 1.2533(13) 1.1278(4) 0.2838(4) 0.0452(14) Uani 0.533(16) 1 d D . P B 1
H29 H 1.3372 1.1833 0.3291 0.054 Uiso 0.533(16) 1 calc R U P B 1
C30 C 1.2513(12) 1.0103(4) 0.2847(4) 0.0408(12) Uani 0.533(16) 1 d D . P B 1
H30 H 1.3345 0.9855 0.3289 0.049 Uiso 0.533(16) 1 calc R U P B 1
C24A C 1.1147(2) 0.80166(12) 0.21890(10) 0.0313(3) Uani 0.467(16) 1 d D . P B 2
H24C H 1.2349 0.8002 0.2500 0.038 Uiso 0.467(16) 1 calc R U P B 2
H24D H 1.0220 0.7620 0.2628 0.038 Uiso 0.467(16) 1 calc R U P B 2
C25A C 1.1060(17) 0.9303(6) 0.2108(8) 0.0235(16) Uani 0.467(16) 1 d D . P B 2
C26A C 1.0275(9) 0.9703(5) 0.1268(6) 0.0291(10) Uani 0.467(16) 1 d D . P B 2
H26A H 0.9736 0.9165 0.0712 0.035 Uiso 0.467(16) 1 calc R U P B 2
C27A C 1.0265(9) 1.0886(5) 0.1230(6) 0.0331(11) Uani 0.467(16) 1 d D . P B 2
H27A H 0.9736 1.1149 0.0650 0.040 Uiso 0.467(16) 1 calc R U P B 2
C28A C 1.103(3) 1.1658(11) 0.2045(14) 0.0352(16) Uani 0.467(16) 1 d D . P B 2
H28A H 1.1026 1.2458 0.2025 0.042 Uiso 0.467(16) 1 calc R U P B 2
C29A C 1.1812(11) 1.1288(5) 0.2890(4) 0.0370(13) Uani 0.467(16) 1 d D . P B 2
H29A H 1.2349 1.1830 0.3444 0.044 Uiso 0.467(16) 1 calc R U P B 2
C30A C 1.1805(11) 1.0116(4) 0.2922(3) 0.0326(12) Uani 0.467(16) 1 d D . P B 2
H30A H 1.2317 0.9861 0.3510 0.039 Uiso 0.467(16) 1 calc R U P B 2

loop_
_atom_site_aniso_label
_atom_site_aniso_U_11
_atom_site_aniso_U_22
_atom_site_aniso_U_33
_atom_site_aniso_U_23
_atom_site_aniso_U_13
_atom_site_aniso_U_12
O1 0.0337(5) 0.0681(8) 0.0488(7) 0.0223(6) 0.0184(5) 0.0149(5)
O2 0.0314(6) 0.0836(10) 0.0521(8) 0.0185(7) 0.0087(5) 0.0202(6)
N1 0.0332(5) 0.0244(5) 0.0249(5) 0.0023(4) 0.0063(4) 0.0065(4)
C1 0.0357(7) 0.0262(6) 0.0312(7) 0.0068(5) 0.0056(5) 0.0058(5)
C2 0.0339(6) 0.0296(7) 0.0304(7) 0.0058(5) 0.0045(5) 0.0056(5)
C3 0.0329(6) 0.0331(7) 0.0298(7) 0.0061(5) 0.0031(5) 0.0052(5)
C4 0.0333(7) 0.0386(8) 0.0278(7) 0.0044(5) 0.0024(5) 0.0048(6)
C5 0.0316(6) 0.0410(8) 0.0276(7) 0.0028(5) 0.0017(5) 0.0040(6)
C6 0.0315(6) 0.0471(9) 0.0265(7) 0.0030(6) 0.0016(5) 0.0052(6)
C7 0.0275(6) 0.0468(8) 0.0232(6) 0.0023(5) 0.0022(5) 0.0033(6)
C8 0.0355(7) 0.0533(10) 0.0302(7) 0.0113(6) 0.0033(6) 0.0122(7)
C9 0.0291(7) 0.0591(10) 0.0312(8) 0.0095(7) 0.0015(6) 0.0144(7)
C10 0.0259(6) 0.0500(9) 0.0235(6) 0.0026(6) 0.0019(5) 0.0073(6)
C11 0.0292(6) 0.0494(9) 0.0255(7) 0.0059(6) 0.0035(5) 0.0094(6)
C12 0.0263(6) 0.0514(9) 0.0294(7) 0.0060(6) 0.0039(5) 0.0104(6)
C13 0.0278(6) 0.0574(10) 0.0263(7) 0.0042(6) 0.0039(5) 0.0103(6)
C14 0.0392(8) 0.0745(14) 0.0498(10) 0.0198(9) 0.0218(8) 0.0112(9)
C15 0.0506(18) 0.0510(19) 0.057(2) -0.0030(15) 0.0251(16) -0.0084(15)
C14A 0.0392(8) 0.0745(14) 0.0498(10) 0.0198(9) 0.0218(8) 0.0112(9)
C14B 0.0392(8) 0.0745(14) 0.0498(10) 0.0198(9) 0.0218(8) 0.0112(9)
C16 0.0328(6) 0.0232(6) 0.0299(7) 0.0041(5) 0.0065(5) 0.0041(5)
C17 0.0363(7) 0.0261(6) 0.0301(7) 0.0017(5) 0.0047(5) 0.0028(5)
C18 0.0363(7) 0.0224(6) 0.0281(6) 0.0038(4) 0.0071(5) 0.0084(5)
C19 0.0431(8) 0.0345(7) 0.0301(7) 0.0024(5) 0.0100(6) 0.0119(6)
C20 0.0434(8) 0.0584(11) 0.0433(9) -0.0018(8) 0.0147(7) 0.0183(8)
C21 0.0360(7) 0.0487(10) 0.0454(9) 0.0018(7) 0.0132(7) 0.0023(7)
C22 0.0319(6) 0.0302(7) 0.0359(7) 0.0032(5) 0.0049(6) 0.0062(5)
C23 0.0318(6) 0.0223(6) 0.0271(6) 0.0052(4) 0.0068(5) 0.0080(5)
C24 0.0395(7) 0.0309(7) 0.0232(6) 0.0014(5) 0.0045(5) 0.0083(6)
C25 0.037(4) 0.040(3) 0.021(2) 0.0069(19) 0.008(2) 0.009(2)
C26 0.035(2) 0.0328(17) 0.032(3) -0.0020(17) 0.0046(18) 0.0103(14)
C27 0.055(3) 0.041(2) 0.037(3) 0.007(2) 0.004(2) 0.0255(18)
C28 0.050(7) 0.027(2) 0.042(4) -0.002(2) 0.015(3) 0.005(2)
C29 0.054(3) 0.0352(18) 0.041(2) -0.0088(13) 0.000(2) 0.004(2)
C30 0.047(3) 0.0358(17) 0.0365(19) -0.0053(13) -0.006(2) 0.008(2)
C24A 0.0395(7) 0.0309(7) 0.0232(6) 0.0014(5) 0.0045(5) 0.0083(6)
C25A 0.025(2) 0.019(2) 0.025(3) -0.0075(19) 0.004(2) 0.0032(17)
C26A 0.035(2) 0.0269(17) 0.027(2) -0.0005(16) 0.0063(18) 0.0101(14)
C27A 0.042(2) 0.0300(18) 0.029(3) 0.0020(18) 0.006(2) 0.0128(15)
C28A 0.035(5) 0.028(3) 0.045(5) 0.003(2) 0.011(2) 0.010(2)
C29A 0.037(3) 0.0327(19) 0.036(2) -0.0062(14) 0.005(2) 0.001(2)
C30A 0.037(3) 0.0355(18) 0.0235(16) 0.0005(12) 0.0001(17) 0.0069(19)

loop_
_atom_type_symbol
_atom_type_description
_atom_type_scat_dispersion_real
_atom_type_scat_dispersion_imag
_atom_type_scat_source
C C 0.0033 0.0016 'International Tables Vol C Tables 4.2.6.8 and 6.1.1.4'
H H 0.0000 0.0000 'International Tables Vol C Tables 4.2.6.8 and 6.1.1.4'
N N 0.0061 0.0033 'International Tables Vol C Tables 4.2.6.8 and 6.1.1.4'
O O 0.0106 0.0060 'International Tables Vol C Tables 4.2.6.8 and 6.1.1.4'

loop_
_geom_angle_atom_site_label_1
_geom_angle_atom_site_label_2
_geom_angle_atom_site_label_3
_geom_angle
C13 O1 C14B 115.74(14)
C13 O1 C14 115.74(14)
C13 O1 C14A 115.74(14)
C23 N1 C16 108.46(12)
C23 N1 C24A 125.40(12)
C16 N1 C24A 126.07(12)
C23 N1 C24 125.40(12)
C16 N1 C24 126.07(12)
C2 C1 C16 176.57(16)
C1 C2 C3 177.56(17)
C4 C3 C2 178.52(18)
C3 C4 C5 176.77(18)
C6 C5 C4 178.05(19)
C5 C6 C7 177.34(19)
C8 C7 C12 119.94(13)
C8 C7 C6 120.84(15)
C12 C7 C6 119.22(14)
C9 C8 C7 119.99(15)
C9 C8 H8 120.0
C7 C8 H8 120.0
C8 C9 C10 120.06(15)
C8 C9 H9 120.0
C10 C9 H9 120.0
C9 C10 C11 120.17(13)
C9 C10 C13 118.12(14)
C11 C10 C13 121.70(14)
C12 C11 C10 120.05(15)
C12 C11 H11 120.0
C10 C11 H11 120.0
C11 C12 C7 119.79(15)
C11 C12 H12 120.1
C7 C12 H12 120.1
O2 C13 O1 123.55(14)
O2 C13 C10 124.20(16)
O1 C13 C10 112.25(14)
O1 C14 C15 107.36(17)
O1 C14 H14A 110.2
C15 C14 H14A 110.2
O1 C14 H14B 110.2
C15 C14 H14B 110.2
H14A C14 H14B 108.5
C14 C15 H15A 109.5
C14 C15 H15B 109.5
H15A C15 H15B 109.5
C14 C15 H15C 109.5
H15A C15 H15C 109.5
H15B C15 H15C 109.5
O1 C14A C15A 111.3(3)
O1 C14A H14C 109.4
C15A C14A H14C 109.4
O1 C14A H14D 109.4
C15A C14A H14D 109.4
H14C C14A H14D 108.0
C14A C15A H15D 109.5
C14A C15A H15E 109.5
H15D C15A H15E 109.5
C14A C15A H15F 109.5
H15D C15A H15F 109.5
H15E C15A H15F 109.5
C15B C14B O1 108.0(4)
C15B C14B H14E 110.1
O1 C14B H14E 110.1
C15B C14B H14F 110.1
O1 C14B H14F 110.1
H14E C14B H14F 108.4
C14B C15B H15G 109.5
C14B C15B H15H 109.5
H15G C15B H15H 109.5
C14B C15B H15I 109.5
H15G C15B H15I 109.5
H15H C15B H15I 109.5
C17 C16 N1 107.83(12)
C17 C16 C1 129.44(13)
N1 C16 C1 122.72(13)
C16 C17 C18 107.55(13)
C16 C17 H17 126.2
C18 C17 H17 126.2
C23 C18 C17 107.30(12)
C23 C18 C19 121.85(13)
C17 C18 C19 130.84(14)
C18 C19 C20 109.60(14)
C18 C19 H19A 109.8
C20 C19 H19A 109.8
C18 C19 H19B 109.8
C20 C19 H19B 109.8
H19A C19 H19B 108.2
C21 C20 C19 111.26(15)
C21 C20 H20A 109.4
C19 C20 H20A 109.4
C21 C20 H20B 109.4
C19 C20 H20B 109.4
H20A C20 H20B 108.0
C20 C21 C22 112.25(14)
C20 C21 H21A 109.2
C22 C21 H21A 109.2
C20 C21 H21B 109.2
C22 C21 H21B 109.2
H21A C21 H21B 107.9
C23 C22 C21 109.11(13)
C23 C22 H22A 109.9
C21 C22 H22A 109.9
C23 C22 H22B 109.9
C21 C22 H22B 109.9
H22A C22 H22B 108.3
N1 C23 C18 108.85(12)
N1 C23 C22 124.75(13)
C18 C23 C22 126.40(13)
N1 C24 C25 115.4(4)
N1 C24 H24A 108.4
C25 C24 H24A 108.4
N1 C24 H24B 108.4
C25 C24 H24B 108.4
H24A C24 H24B 107.5
C26 C25 C30 120.6(6)
C26 C25 C24 118.5(6)
C30 C25 C24 120.9(6)
C25 C26 C27 119.2(6)
C25 C26 H26 120.4
C27 C26 H26 120.4
C28 C27 C26 120.8(7)
C28 C27 H27 119.6
C26 C27 H27 119.6
C27 C28 C29 119.2(8)
C27 C28 H28 120.4
C29 C28 H28 120.4
C28 C29 C30 121.5(6)
C28 C29 H29 119.3
C30 C29 H29 119.3
C29 C30 C25 118.7(5)
C29 C30 H30 120.7
C25 C30 H30 120.7
N1 C24A C25A 110.6(4)
N1 C24A H24C 109.5
C25A C24A H24C 109.5
N1 C24A H24D 109.5
C25A C24A H24D 109.5
H24C C24A H24D 108.1
C26A C25A C30A 117.6(5)
C26A C25A C24A 123.8(5)
C30A C25A C24A 118.6(6)
C25A C26A C27A 121.3(5)
C25A C26A H26A 119.4
C27A C26A H26A 119.4
C28A C27A C26A 119.0(7)
C28A C27A H27A 120.5
C26A C27A H27A 120.5
C27A C28A C29A 121.1(9)
C27A C28A H28A 119.4
C29A C28A H28A 119.4
C28A C29A C30A 119.3(7)
C28A C29A H29A 120.3
C30A C29A H29A 120.3
C29A C30A C25A 121.6(5)
C29A C30A H30A 119.2
C25A C30A H30A 119.2

loop_
_geom_bond_atom_site_label_1
_geom_bond_atom_site_label_2
_geom_bond_distance
O1 C13 1.341(2)
O1 C14B 1.4583(19)
O1 C14 1.4583(19)
O1 C14A 1.4583(19)
O2 C13 1.202(2)
N1 C23 1.3663(17)
N1 C16 1.388(2)
N1 C24A 1.4547(19)
N1 C24 1.4547(19)
C1 C2 1.2177(19)
C1 C16 1.4035(19)
C2 C3 1.354(2)
C3 C4 1.215(2)
C4 C5 1.3574(19)
C5 C6 1.2074(19)
C6 C7 1.4298(19)
C7 C8 1.392(2)
C7 C12 1.401(2)
C8 C9 1.387(2)
C8 H8 0.9500
C9 C10 1.389(2)
C9 H9 0.9500
C10 C11 1.392(2)
C10 C13 1.4923(19)
C11 C12 1.385(2)
C11 H11 0.9500
C12 H12 0.9500
C14 C15 1.541(5)
C14 H14A 0.9900
C14 H14B 0.9900
C15 H15A 0.9800
C15 H15B 0.9800
C15 H15C 0.9800
C14A C15A 1.490(8)
C14A H14C 0.9900
C14A H14D 0.9900
C15A H15D 0.9800
C15A H15E 0.9800
C15A H15F 0.9800
C14B C15B 1.297(8)
C14B H14E 0.9900
C14B H14F 0.9900
C15B H15G 0.9800
C15B H15H 0.9800
C15B H15I 0.9800
C16 C17 1.386(2)
C17 C18 1.406(2)
C17 H17 0.9500
C18 C23 1.382(2)
C18 C19 1.499(2)
C19 C20 1.527(3)
C19 H19A 0.9900
C19 H19B 0.9900
C20 C21 1.523(3)
C20 H20A 0.9900
C20 H20B 0.9900
C21 C22 1.536(2)
C21 H21A 0.9900
C21 H21B 0.9900
C22 C23 1.492(2)
C22 H22A 0.9900
C22 H22B 0.9900
C24 C25 1.497(7)
C24 H24A 0.9900
C24 H24B 0.9900
C25 C26 1.376(9)
C25 C30 1.391(8)
C26 C27 1.399(7)
C26 H26 0.9500
C27 C28 1.372(10)
C27 H27 0.9500
C28 C29 1.373(9)
C28 H28 0.9500
C29 C30 1.388(6)
C29 H29 0.9500
C30 H30 0.9500
C24A C25A 1.550(7)
C24A H24C 0.9900
C24A H24D 0.9900
C25A C26A 1.394(9)
C25A C30A 1.399(8)
C26A C27A 1.407(7)
C26A H26A 0.9500
C27A C28A 1.378(11)
C27A H27A 0.9500
C28A C29A 1.381(11)
C28A H28A 0.9500
C29A C30A 1.389(7)
C29A H29A 0.9500
C30A H30A 0.9500

loop_
_geom_torsion_atom_site_label_1
_geom_torsion_atom_site_label_2
_geom_torsion_atom_site_label_3
_geom_torsion_atom_site_label_4
_geom_torsion
C12 C7 C8 C9 0.3(3)
C6 C7 C8 C9 179.98(15)
C7 C8 C9 C10 -0.1(3)
C8 C9 C10 C11 -0.2(3)
C8 C9 C10 C13 179.69(15)
C9 C10 C11 C12 0.4(2)
C13 C10 C11 C12 -179.53(15)
C10 C11 C12 C7 -0.2(2)
C8 C7 C12 C11 -0.1(2)
C6 C7 C12 C11 -179.83(14)
C14B O1 C13 O2 1.8(3)
C14 O1 C13 O2 1.8(3)
C14A O1 C13 O2 1.8(3)
C14B O1 C13 C10 -177.97(14)
C14 O1 C13 C10 -177.97(14)
C14A O1 C13 C10 -177.97(14)
C9 C10 C13 O2 -1.7(3)
C11 C10 C13 O2 178.23(17)
C9 C10 C13 O1 178.07(15)
C11 C10 C13 O1 -2.0(2)
C13 O1 C14 C15 170.9(2)
C13 O1 C14A C15A 71.3(5)
C13 O1 C14B C15B 96.6(5)
C23 N1 C16 C17 0.82(16)
C24A N1 C16 C17 177.79(13)
C24 N1 C16 C17 177.79(13)
C23 N1 C16 C1 -179.88(13)
C24A N1 C16 C1 -2.9(2)
C24 N1 C16 C1 -2.9(2)
N1 C16 C17 C18 -0.17(17)
C1 C16 C17 C18 -179.41(15)
C16 C17 C18 C23 -0.52(17)
C16 C17 C18 C19 178.21(15)
C23 C18 C19 C20 18.0(2)
C17 C18 C19 C20 -160.55(16)
C18 C19 C20 C21 -49.66(19)
C19 C20 C21 C22 64.4(2)
C20 C21 C22 C23 -41.1(2)
C16 N1 C23 C18 -1.15(16)
C24A N1 C23 C18 -178.15(13)
C24 N1 C23 C18 -178.15(13)
C16 N1 C23 C22 178.83(14)
C24A N1 C23 C22 1.8(2)
C24 N1 C23 C22 1.8(2)
C17 C18 C23 N1 1.03(17)
C19 C18 C23 N1 -177.84(13)
C17 C18 C23 C22 -178.95(14)
C19 C18 C23 C22 2.2(2)
C21 C22 C23 N1 -170.70(14)
C21 C22 C23 C18 9.3(2)
C23 N1 C24 C25 73.4(6)
C16 N1 C24 C25 -103.1(6)
N1 C24 C25 C26 41.4(12)
N1 C24 C25 C30 -139.9(8)
C30 C25 C26 C27 1.1(14)
C24 C25 C26 C27 179.8(6)
C25 C26 C27 C28 -0.5(14)
C26 C27 C28 C29 -1(2)
C27 C28 C29 C30 2(2)
C28 C29 C30 C25 -1.4(13)
C26 C25 C30 C29 -0.2(14)
C24 C25 C30 C29 -178.9(7)
C23 N1 C24A C25A 78.4(6)
C16 N1 C24A C25A -98.1(6)
N1 C24A C25A C26A 17.7(13)
N1 C24A C25A C30A -162.5(9)
C30A C25A C26A C27A 1.4(14)
C24A C25A C26A C27A -178.8(8)
C25A C26A C27A C28A -0.7(16)
C26A C27A C28A C29A 0(3)
C27A C28A C29A C30A -1(3)
C28A C29A C30A C25A 1.4(15)
C26A C25A C30A C29A -1.7(14)
C24A C25A C30A C29A 178.4(6)
